data_7214548
loop_
_publ_author_name
'Dau, Phuong V.'
'Cohen, Seth M.'

_publ_section_title
;
 The influence of nitro groups on the topology and gas sorption property
 of extended Zn(ii)-paddlewheel MOFs
;
_journal_issue 45
_journal_name_full CrystEngComm
_journal_page_first 9304
_journal_paper_doi 10.1039/c3ce41124a
_journal_volume 15
_journal_year 2013
_chemical_formula_moiety 'C36 N2 O8 Zn2'
_chemical_formula_sum 'C36 H0 N2 O8 Zn2'
_chemical_formula_weight 719.12
_chemical_name_common DMOF-1-bpdc-NO2
_chemical_name_systematic
; 
 ? 
;
_space_group_IT_number 140
_symmetry_cell_setting tetragonal
_symmetry_space_group_name_Hall '-I 4 2c'
_symmetry_space_group_name_H-M 'I 4/m c m'
_atom_sites_solution_hydrogens geom
_atom_sites_solution_primary direct
_atom_sites_solution_secondary difmap
_audit_creation_method SHELXL-97
_cell_angle_alpha 90.00
_cell_angle_beta 90.00
_cell_angle_gamma 90.00
_cell_formula_units_Z 4
_cell_length_a 21.355(2)
_cell_length_b 21.355(2)
_cell_length_c 19.211(2)
_cell_measurement_reflns_used 2769
_cell_measurement_temperature 250(2)
_cell_measurement_theta_max 22.12
_cell_measurement_theta_min 2.38
_cell_volume 8760.9(15)
_computing_cell_refinement 'Bruker SAINT'
_computing_data_collection 'Bruker APEX2'
_computing_data_reduction 'Bruker SAINT'
_computing_molecular_graphics 'Bruker SHELXTL'
_computing_publication_material 'Bruker SHELXTL'
_computing_structure_refinement 'SHELXL-97 (Sheldrick, 2008)'
_computing_structure_solution 'SHELXS-97 (Sheldrick, 2008)'
_diffrn_ambient_temperature 250(2)
_diffrn_measured_fraction_theta_full 0.986
_diffrn_measured_fraction_theta_max 0.986
_diffrn_measurement_device_type 'Bruker APEX-II CCD'
_diffrn_measurement_method '\f and \w scans'
_diffrn_radiation_monochromator graphite
_diffrn_radiation_source 'fine-focus sealed tube'
_diffrn_radiation_type MoK\a
_diffrn_radiation_wavelength 0.71073
_diffrn_reflns_av_R_equivalents 0.0464
_diffrn_reflns_av_sigmaI/netI 0.0520
_diffrn_reflns_limit_h_max 25
_diffrn_reflns_limit_h_min -26
_diffrn_reflns_limit_k_max 21
_diffrn_reflns_limit_k_min -22
_diffrn_reflns_limit_l_max 16
_diffrn_reflns_limit_l_min -24
_diffrn_reflns_number 14536
_diffrn_reflns_theta_full 26.86
_diffrn_reflns_theta_max 26.86
_diffrn_reflns_theta_min 2.38
_exptl_absorpt_coefficient_mu 0.568
_exptl_absorpt_correction_T_max 0.9671
_exptl_absorpt_correction_T_min 0.8912
_exptl_absorpt_correction_type multi-scan
_exptl_absorpt_process_details SADABS
_exptl_crystal_colour colourless
_exptl_crystal_density_diffrn 0.556
_exptl_crystal_density_meas ?
_exptl_crystal_density_method 'not measured'
_exptl_crystal_description square
_exptl_crystal_F_000 1472
_exptl_crystal_size_max 0.40
_exptl_crystal_size_mid 0.10
_exptl_crystal_size_min 0.10
_refine_diff_density_max 0.786
_refine_diff_density_min -1.137
_refine_diff_density_rms 0.083
_refine_ls_extinction_method none
_refine_ls_goodness_of_fit_ref 1.014
_refine_ls_hydrogen_treatment constr
_refine_ls_matrix_type full
_refine_ls_number_parameters 60
_refine_ls_number_reflns 2500
_refine_ls_number_restraints 0
_refine_ls_restrained_S_all 1.014
_refine_ls_R_factor_all 0.1058
_refine_ls_R_factor_gt 0.0647
_refine_ls_shift/su_max 0.000
_refine_ls_shift/su_mean 0.000
_refine_ls_structure_factor_coef Fsqd
_refine_ls_weighting_details 'calc w=1/[\s^2^(Fo^2^)+(0.1523P)^2^+0.0000P] where P=(Fo^2^+2Fc^2^)/3'
_refine_ls_weighting_scheme calc
_refine_ls_wR_factor_gt 0.2214
_refine_ls_wR_factor_ref 0.2398
_reflns_number_gt 1376
_reflns_number_total 2500
_reflns_threshold_expression >2sigma(I)
_cod_data_source_file c3ce41124a.txt
_cod_data_source_block DMOF-1-bpdc-NO2
_cod_depositor_comments
;
The following automatic conversions were performed:

'_symmetry_cell_setting' value 'Tetragonal' changed to 'tetragonal'
according to
/usr/data/users/saulius/automatic-downloads/retrospective/RSC/lib/dictionaries/cif_core.dic
dictionary named 'cif_core.dic' version 2.4.2 from 2011-04-26.

Automatic conversion script
Id: cif_fix_values 2281 2013-09-26 08:29:07Z andrius 

The following automatic conversions were performed:

'_exptl_crystal_density_meas' value 'not measured' was changed to '?'
- the value is perceived as not measured.

Automatic conversion script
Id: cif_fix_values 3008 2015-01-20 13:52:24Z robertas 
;
_cod_original_cell_volume 8760.5(17)
_cod_original_sg_symbol_H-M I4/mcm
_cod_database_code 7214548

loop_
_symmetry_equiv_pos_as_xyz
'x, y, z'
'-y, x, z'
'y, -x, z'
'x, -y, -z+1/2'
'-x, y, -z+1/2'
'-x, -y, z'
'y, x, -z+1/2'
'-y, -x, -z+1/2'
'x+1/2, y+1/2, z+1/2'
'-y+1/2, x+1/2, z+1/2'
'y+1/2, -x+1/2, z+1/2'
'x+1/2, -y+1/2, -z+1'
'-x+1/2, y+1/2, -z+1'
'-x+1/2, -y+1/2, z+1/2'
'y+1/2, x+1/2, -z+1'
'-y+1/2, -x+1/2, -z+1'
'-x, -y, -z'
'y, -x, -z'
'-y, x, -z'
'-x, y, z-1/2'
'x, -y, z-1/2'
'x, y, -z'
'-y, -x, z-1/2'
'y, x, z-1/2'
'-x+1/2, -y+1/2, -z+1/2'
'y+1/2, -x+1/2, -z+1/2'
'-y+1/2, x+1/2, -z+1/2'
'-x+1/2, y+1/2, z'
'x+1/2, -y+1/2, z'
'x+1/2, y+1/2, -z+1/2'
'-y+1/2, -x+1/2, z'
'y+1/2, x+1/2, z'

loop_
_atom_site_label
_atom_site_type_symbol
_atom_site_fract_x
_atom_site_fract_y
_atom_site_fract_z
_atom_site_U_iso_or_equiv
_atom_site_adp_type
_atom_site_occupancy
_atom_site_symmetry_multiplicity
_atom_site_calc_flag
_atom_site_refinement_flags
C1 C 0.0734(3) 0.0941(3) 0.0000 0.0686(19) Uani 1 2 d S
C2 C 0.1165(4) 0.1482(4) 0.0000 0.122(3) Uani 1 2 d S
C5 C 0.1997(7) 0.2517(6) 0.0000 0.228(7) Uani 1 2 d S
C3 C 0.1385(5) 0.1742(4) 0.0582(3) 0.233(5) Uani 1 1 d .
C4 C 0.1792(6) 0.2230(5) 0.0576(3) 0.293(7) Uani 1 1 d .
C6 C 0.0657(4) 0.0112(4) 0.2089(5) 0.066(2) Uiso 0.50 1 d P
C7 C 0.0537(5) -0.0362(5) 0.2096(5) 0.074(3) Uiso 0.50 1 d P
Zn1 Zn 0.0000 0.0000 0.07575(3) 0.0338(3) Uani 1 4 d S
N1 N 0.0000 0.0000 0.1812(3) 0.0346(12) Uani 1 4 d S
O1 O 0.05621(16) 0.07394(15) 0.05748(18) 0.0888(12) Uani 1 1 d .

loop_
_atom_site_aniso_label
_atom_site_aniso_U_11
_atom_site_aniso_U_22
_atom_site_aniso_U_33
_atom_site_aniso_U_23
_atom_site_aniso_U_13
_atom_site_aniso_U_12
C1 0.092(4) 0.081(4) 0.033(3) 0.000 0.000 -0.047(4)
C2 0.169(7) 0.158(7) 0.040(3) 0.000 0.000 -0.130(6)
C5 0.340(14) 0.295(12) 0.048(4) 0.000 0.000 -0.278(11)
C3 0.356(11) 0.290(10) 0.052(3) -0.033(4) 0.034(4) -0.279(9)
C4 0.454(14) 0.369(12) 0.056(3) -0.036(5) 0.046(6) -0.362(12)
Zn1 0.0349(4) 0.0349(4) 0.0317(5) 0.000 0.000 0.000
N1 0.0318(17) 0.0318(17) 0.040(3) 0.000 0.000 0.000
O1 0.122(3) 0.092(2) 0.0528(17) -0.0175(15) 0.0250(16) -0.071(2)

loop_
_atom_type_symbol
_atom_type_description
_atom_type_scat_dispersion_real
_atom_type_scat_dispersion_imag
_atom_type_scat_source
C C 0.0033 0.0016 'International Tables Vol C Tables 4.2.6.8 and 6.1.1.4'
Zn Zn 0.2839 1.4301 'International Tables Vol C Tables 4.2.6.8 and 6.1.1.4'
O O 0.0106 0.0060 'International Tables Vol C Tables 4.2.6.8 and 6.1.1.4'
N N 0.0061 0.0033 'International Tables Vol C Tables 4.2.6.8 and 6.1.1.4'
H H 0.0000 0.0000 'International Tables Vol C Tables 4.2.6.8 and 6.1.1.4'

loop_
_geom_angle_atom_site_label_1
_geom_angle_atom_site_label_2
_geom_angle_atom_site_label_3
_geom_angle
_geom_angle_site_symmetry_1
_geom_angle_site_symmetry_3
O1 C1 O1 125.7(5) 22 .
O1 C1 C2 117.1(3) 22 .
O1 C1 C2 117.1(3) . .
C3 C2 C3 113.8(7) . 22
C3 C2 C1 123.1(3) . .
C3 C2 C1 123.1(3) 22 .
C4 C5 C4 111.5(8) 22 .
C4 C5 C5 123.7(4) 22 31
C4 C5 C5 123.7(4) . 31
C2 C3 C4 122.6(6) . .
C5 C4 C3 124.6(7) . .
C7 C6 C7 131.0(14) . 2
C7 C6 N1 68.0(7) . .
C7 C6 N1 66.8(7) 2 .
C7 C6 C6 73.0(9) . 4
C7 C6 C6 103.1(10) 2 4
N1 C6 C6 106.8(4) . 4
C7 C6 C7 105.1(10) . 4
C7 C6 C7 68.9(10) 2 4
N1 C6 C7 103.7(7) . 4
C6 C6 C7 36.6(4) 4 4
C7 C6 C6 111.1(7) . 2
C7 C6 C6 19.9(7) 2 2
N1 C6 C6 48.52(14) . 2
C6 C6 C6 99.6(3) 4 2
C7 C6 C6 72.0(6) 4 2
C7 C6 C6 21.1(7) . 3
C7 C6 C6 109.9(7) 2 3
N1 C6 C6 48.52(14) . 3
C6 C6 C6 76.3(6) 4 3
C7 C6 C6 99.9(5) 4 3
C6 C6 C6 90.002(1) 2 3
C6 C7 C6 139.0(14) . 3
C6 C7 N1 71.4(8) . .
C6 C7 N1 70.0(7) 3 .
C6 C7 C7 106.8(11) . 8
C6 C7 C7 72.1(9) 3 8
N1 C7 C7 106.8(5) . 8
C6 C7 C6 70.4(10) . 4
C6 C7 C6 108.6(9) 3 4
N1 C7 C6 107.2(8) . 4
C7 C7 C6 39.0(5) 8 4
C6 C7 C7 115.3(8) . 3
C6 C7 C7 23.7(7) 3 3
N1 C7 C7 48.86(15) . 3
C7 C7 C7 74.5(7) 8 3
C6 C7 C7 102.2(4) 4 3
C6 C7 C7 25.3(8) . 2
C6 C7 C7 113.7(7) 3 2
N1 C7 C7 48.86(15) . 2
C7 C7 C7 100.4(3) 8 2
C6 C7 C7 73.5(6) 4 2
C7 C7 C7 90.001(1) 3 2
O1 Zn1 O1 88.26(3) 6 3
O1 Zn1 O1 159.9(2) 6 .
O1 Zn1 O1 88.26(3) 3 .
O1 Zn1 O1 88.26(3) 6 2
O1 Zn1 O1 159.9(2) 3 2
O1 Zn1 O1 88.26(3) . 2
O1 Zn1 N1 100.04(10) 6 .
O1 Zn1 N1 100.04(10) 3 .
O1 Zn1 N1 100.04(10) . .
O1 Zn1 N1 100.04(10) 2 .
O1 Zn1 Zn1 79.96(10) 6 17
O1 Zn1 Zn1 79.96(10) 3 17
O1 Zn1 Zn1 79.96(10) . 17
O1 Zn1 Zn1 79.96(10) 2 17
N1 Zn1 Zn1 180.0 . 17
C7 N1 C7 82.3(3) . 3
C7 N1 C7 137.0(9) . 6
C7 N1 C7 82.3(3) 3 6
C7 N1 C7 82.3(3) . 2
C7 N1 C7 137.0(9) 3 2
C7 N1 C7 82.3(3) 6 2
C7 N1 C6 40.6(4) . .
C7 N1 C6 118.2(5) 3 .
C7 N1 C6 120.2(5) 6 .
C7 N1 C6 43.2(4) 2 .
C7 N1 C6 43.2(4) . 3
C7 N1 C6 40.6(4) 3 3
C7 N1 C6 118.2(5) 6 3
C7 N1 C6 120.2(5) 2 3
C6 N1 C6 83.0(3) . 3
C7 N1 C6 120.2(5) . 6
C7 N1 C6 43.2(4) 3 6
C7 N1 C6 40.6(4) 6 6
C7 N1 C6 118.2(5) 2 6
C6 N1 C6 139.0(8) . 6
C6 N1 C6 83.0(3) 3 6
C7 N1 C6 118.2(5) . 2
C7 N1 C6 120.2(5) 3 2
C7 N1 C6 43.2(4) 6 2
C7 N1 C6 40.6(4) 2 2
C6 N1 C6 83.0(3) . 2
C6 N1 C6 139.0(8) 3 2
C6 N1 C6 83.0(3) 6 2
C7 N1 Zn1 111.5(4) . .
C7 N1 Zn1 111.5(4) 3 .
C7 N1 Zn1 111.5(4) 6 .
C7 N1 Zn1 111.5(4) 2 .
C6 N1 Zn1 110.5(4) . .
C6 N1 Zn1 110.5(4) 3 .
C6 N1 Zn1 110.5(4) 6 .
C6 N1 Zn1 110.5(4) 2 .
C1 O1 Zn1 127.1(3) . .

loop_
_geom_bond_atom_site_label_1
_geom_bond_atom_site_label_2
_geom_bond_distance
_geom_bond_site_symmetry_2
C1 O1 1.241(4) 22
C1 O1 1.241(4) .
C1 C2 1.477(8) .
C2 C3 1.333(7) .
C2 C3 1.333(7) 22
C5 C4 1.338(8) 22
C5 C4 1.338(8) .
C5 C5 1.467(15) 31
C3 C4 1.357(9) .
C6 C7 1.044(10) .
C6 C7 1.106(11) 2
C6 N1 1.520(10) .
C6 C6 1.650(19) 4
C6 C7 1.675(15) 4
C6 C6 2.014(13) 2
C6 C6 2.014(13) 3
C7 C6 1.106(11) 3
C7 N1 1.487(10) .
C7 C7 1.64(2) 8
C7 C6 1.675(15) 4
C7 C7 1.957(15) 3
C7 C7 1.957(15) 2
Zn1 O1 2.014(3) 6
Zn1 O1 2.014(3) 3
Zn1 O1 2.014(3) .
Zn1 O1 2.014(3) 2
Zn1 N1 2.026(5) .
Zn1 Zn1 2.9105(13) 17
N1 C7 1.487(10) 3
N1 C7 1.487(10) 6
N1 C7 1.487(10) 2
N1 C6 1.520(10) 3
N1 C6 1.520(10) 6
N1 C6 1.520(10) 2

loop_
_geom_torsion_atom_site_label_1
_geom_torsion_atom_site_label_2
_geom_torsion_atom_site_label_3
_geom_torsion_atom_site_label_4
_geom_torsion
_geom_torsion_site_symmetry_1
_geom_torsion_site_symmetry_4
O1 C1 C2 C3 -180.0(8) 22 .
O1 C1 C2 C3 2.0(13) . .
O1 C1 C2 C3 -2.0(13) 22 22
O1 C1 C2 C3 180.0(8) . 22
C3 C2 C3 C4 0(2) 22 .
C1 C2 C3 C4 178.4(11) . .
C4 C5 C4 C3 -5(3) 22 .
C5 C5 C4 C3 -173.9(10) 31 .
C2 C3 C4 C5 3(2) . .
C7 C6 C7 C6 3(4) 2 3
N1 C6 C7 C6 -21(2) . 3
C6 C6 C7 C6 96(2) 4 3
C7 C6 C7 C6 78(2) 4 3
C6 C6 C7 C6 2(2) 2 3
C7 C6 C7 N1 24.0(17) 2 .
C6 C6 C7 N1 116.8(5) 4 .
C7 C6 C7 N1 98.9(8) 4 .
C6 C6 C7 N1 22.8(5) 2 .
C6 C6 C7 N1 21(2) 3 .
C7 C6 C7 C7 -78.6(19) 2 8
N1 C6 C7 C7 -102.6(6) . 8
C6 C6 C7 C7 14.2(5) 4 8
C7 C6 C7 C7 -3.6(12) 4 8
C6 C6 C7 C7 -79.8(7) 2 8
C6 C6 C7 C7 -81.9(19) 3 8
C7 C6 C7 C6 -92.8(17) 2 4
N1 C6 C7 C6 -116.8(5) . 4
C7 C6 C7 C6 -17.8(9) 4 4
C6 C6 C7 C6 -94.0(4) 2 4
C6 C6 C7 C6 -96(2) 3 4
C7 C6 C7 C7 2(2) 2 3
N1 C6 C7 C7 -22.2(5) . 3
C6 C6 C7 C7 94.6(4) 4 3
C7 C6 C7 C7 76.8(8) 4 3
C6 C6 C7 C7 0.6(7) 2 3
C6 C6 C7 C7 -1.5(16) 3 3
N1 C6 C7 C7 -24.0(17) . 2
C6 C6 C7 C7 92.8(17) 4 2
C7 C6 C7 C7 75.0(17) 4 2
C6 C6 C7 C7 -1.2(13) 2 2
C6 C6 C7 C7 -3(4) 3 2
C6 C7 N1 C7 -153.1(6) . 3
C6 C7 N1 C7 12.6(9) 3 3
C7 C7 N1 C7 -50.5(9) 8 3
C6 C7 N1 C7 -91.4(6) 4 3
C7 C7 N1 C7 -139.8(7) 2 3
C6 C7 N1 C7 -83.2(7) . 6
C6 C7 N1 C7 82.5(7) 3 6
C7 C7 N1 C7 19.3(7) 8 6
C6 C7 N1 C7 -21.5(6) 4 6
C7 C7 N1 C7 69.9(4) 3 6
C7 C7 N1 C7 -69.9(4) 2 6
C6 C7 N1 C7 -13.3(10) . 2
C6 C7 N1 C7 152.4(6) 3 2
C7 C7 N1 C7 89.2(7) 8 2
C6 C7 N1 C7 48.4(8) 4 2
C7 C7 N1 C7 139.8(7) 3 2
C6 C7 N1 C6 165.7(14) 3 .
C7 C7 N1 C6 102.5(12) 8 .
C6 C7 N1 C6 61.7(9) 4 .
C7 C7 N1 C6 153.1(6) 3 .
C7 C7 N1 C6 13.3(10) 2 .
C6 C7 N1 C6 -165.7(14) . 3
C7 C7 N1 C6 -63.2(9) 8 3
C6 C7 N1 C6 -104.0(9) 4 3
C7 C7 N1 C6 -12.6(9) 3 3
C7 C7 N1 C6 -152.4(6) 2 3
C6 C7 N1 C6 -131.6(10) . 6
C6 C7 N1 C6 34.2(7) 3 6
C7 C7 N1 C6 -29.0(10) 8 6
C6 C7 N1 C6 -69.9(7) 4 6
C7 C7 N1 C6 21.5(4) 3 6
C7 C7 N1 C6 -118.2(8) 2 6
C6 C7 N1 C6 -32.9(7) . 2
C6 C7 N1 C6 132.9(10) 3 2
C7 C7 N1 C6 69.7(10) 8 2
C6 C7 N1 C6 28.8(9) 4 2
C7 C7 N1 C6 120.2(8) 3 2
C7 C7 N1 C6 -19.5(5) 2 2
C6 C7 N1 Zn1 96.8(7) . .
C6 C7 N1 Zn1 -97.5(7) 3 .
C7 C7 N1 Zn1 -160.7(7) 8 .
C6 C7 N1 Zn1 158.5(6) 4 .
C7 C7 N1 Zn1 -110.1(4) 3 .
C7 C7 N1 Zn1 110.1(4) 2 .
C7 C6 N1 C7 -160.5(14) 2 .
C6 C6 N1 C7 -63.1(9) 4 .
C7 C6 N1 C7 -101.0(10) 4 .
C6 C6 N1 C7 -151.2(7) 2 .
C6 C6 N1 C7 -9.8(9) 3 .
C7 C6 N1 C7 30.6(7) . 3
C7 C6 N1 C7 -129.9(10) 2 3
C6 C6 N1 C7 -32.5(9) 4 3
C7 C6 N1 C7 -70.3(7) 4 3
C6 C6 N1 C7 -120.6(8) 2 3
C6 C6 N1 C7 20.8(4) 3 3
C7 C6 N1 C7 128.4(11) . 6
C7 C6 N1 C7 -32.1(6) 2 6
C6 C6 N1 C7 65.3(9) 4 6
C7 C6 N1 C7 27.5(8) 4 6
C6 C6 N1 C7 -22.8(5) 2 6
C6 C6 N1 C7 118.6(8) 3 6
C7 C6 N1 C7 160.5(14) . 2
C6 C6 N1 C7 97.4(11) 4 2
C7 C6 N1 C7 59.5(9) 4 2
C6 C6 N1 C7 9.3(9) 2 2
C6 C6 N1 C7 150.7(6) 3 2
C7 C6 N1 C6 9.8(9) . 3
C7 C6 N1 C6 -150.7(6) 2 3
C6 C6 N1 C6 -53.3(8) 4 3
C7 C6 N1 C6 -91.2(6) 4 3
C6 C6 N1 C6 -141.4(7) 2 3
C7 C6 N1 C6 80.5(7) . 6
C7 C6 N1 C6 -80.0(7) 2 6
C6 C6 N1 C6 17.4(7) 4 6
C7 C6 N1 C6 -20.5(6) 4 6
C6 C6 N1 C6 -70.7(3) 2 6
C6 C6 N1 C6 70.7(3) 3 6
C7 C6 N1 C6 151.2(7) . 2
C7 C6 N1 C6 -9.3(9) 2 2
C6 C6 N1 C6 88.1(6) 4 2
C7 C6 N1 C6 50.2(7) 4 2
C6 C6 N1 C6 141.4(7) 3 2
C7 C6 N1 Zn1 -99.5(7) . .
C7 C6 N1 Zn1 100.0(7) 2 .
C6 C6 N1 Zn1 -162.6(7) 4 .
C7 C6 N1 Zn1 159.5(6) 4 .
C6 C6 N1 Zn1 109.3(3) 2 .
C6 C6 N1 Zn1 -109.3(3) 3 .
O1 Zn1 N1 C7 93.3(5) 6 .
O1 Zn1 N1 C7 3.3(5) 3 .
O1 Zn1 N1 C7 -86.7(5) . .
O1 Zn1 N1 C7 -176.7(5) 2 .
Zn1 Zn1 N1 C7 -124(8) 17 .
O1 Zn1 N1 C7 3.3(5) 6 3
O1 Zn1 N1 C7 -86.7(5) 3 3
O1 Zn1 N1 C7 -176.7(5) . 3
O1 Zn1 N1 C7 93.3(5) 2 3
Zn1 Zn1 N1 C7 146(8) 17 3
O1 Zn1 N1 C7 -86.7(5) 6 6
O1 Zn1 N1 C7 -176.7(5) 3 6
O1 Zn1 N1 C7 93.3(5) . 6
O1 Zn1 N1 C7 3.3(5) 2 6
Zn1 Zn1 N1 C7 56(8) 17 6
O1 Zn1 N1 C7 -176.7(5) 6 2
O1 Zn1 N1 C7 93.3(5) 3 2
O1 Zn1 N1 C7 3.3(5) . 2
O1 Zn1 N1 C7 -86.7(5) 2 2
Zn1 Zn1 N1 C7 -34(8) 17 2
O1 Zn1 N1 C6 136.9(4) 6 .
O1 Zn1 N1 C6 46.9(4) 3 .
O1 Zn1 N1 C6 -43.1(4) . .
O1 Zn1 N1 C6 -133.1(4) 2 .
Zn1 Zn1 N1 C6 -80(8) 17 .
O1 Zn1 N1 C6 46.9(4) 6 3
O1 Zn1 N1 C6 -43.1(4) 3 3
O1 Zn1 N1 C6 -133.1(4) . 3
O1 Zn1 N1 C6 136.9(4) 2 3
Zn1 Zn1 N1 C6 -170(8) 17 3
O1 Zn1 N1 C6 -43.1(4) 6 6
O1 Zn1 N1 C6 -133.1(4) 3 6
O1 Zn1 N1 C6 136.9(4) . 6
O1 Zn1 N1 C6 46.9(4) 2 6
Zn1 Zn1 N1 C6 100(8) 17 6
O1 Zn1 N1 C6 -133.1(4) 6 2
O1 Zn1 N1 C6 136.9(4) 3 2
O1 Zn1 N1 C6 46.9(4) . 2
O1 Zn1 N1 C6 -43.1(4) 2 2
Zn1 Zn1 N1 C6 10(8) 17 2
O1 C1 O1 Zn1 4.0(10) 22 .
C2 C1 O1 Zn1 -178.2(5) . .
O1 Zn1 O1 C1 -1.9(4) 6 .
O1 Zn1 O1 C1 78.3(5) 3 .
O1 Zn1 O1 C1 -82.0(4) 2 .
N1 Zn1 O1 C1 178.1(4) . .
Zn1 Zn1 O1 C1 -1.9(4) 17 .

loop_
_platon_squeeze_void_nr
_platon_squeeze_void_average_x
_platon_squeeze_void_average_y
_platon_squeeze_void_average_z
_platon_squeeze_void_volume
_platon_squeeze_void_count_electrons
_platon_squeeze_void_content
1 -0.023 0.299 -0.011 6467 892 ' '
